data_1552755
loop_
_publ_author_name
'Wang, Xiuxiu'
'Zhang, Jingyi'
'Zhao, Xinyang'
'Wei, Wei'
'Zhao, Jing'

_publ_section_title
;
 Imaging and proteomic study of a clickable iridium complex.
;
_journal_issue 8
_journal_name_full 'Metallomics : integrated biometal science'
_journal_page_first 1344
_journal_page_last 1352
_journal_paper_doi 10.1039/c9mt00134d
_journal_volume 11
_journal_year 2019
_chemical_formula_sum 'C57 H52 F6 Ir N6 O P2 Sb'
_chemical_formula_weight 1326.94
_space_group_IT_number 14
_space_group_name_Hall '-P 2yn'
_space_group_name_H-M_alt 'P 1 21/n 1'
_symmetry_cell_setting monoclinic
_symmetry_space_group_name_H-M 'P 1 21/n 1'
_atom_sites_solution_hydrogens geom
_atom_sites_solution_primary direct
_atom_sites_solution_secondary difmap
_audit_creation_method SHELXL-97
_audit_update_record
;
2016-11-03 deposited with the CCDC.	2019-07-18 downloaded from the CCDC.
;
_cell_angle_alpha 90.00
_cell_angle_beta 105.764(2)
_cell_angle_gamma 90.00
_cell_formula_units_Z 4
_cell_length_a 13.5698(13)
_cell_length_b 29.244(3)
_cell_length_c 16.5759(17)
_cell_measurement_reflns_used 8428
_cell_measurement_temperature 298(2)
_cell_measurement_theta_max 26.137
_cell_measurement_theta_min 2.373
_cell_volume 6330.5(11)
_computing_cell_refinement 'Bruker SMART'
_computing_data_collection 'Bruker SMART'
_computing_data_reduction 'Bruker SAINT'
_computing_molecular_graphics 'Bruker SHELXTL'
_computing_publication_material 'Bruker SHELXTL'
_computing_structure_refinement 'SHELXL-97 (Sheldrick, 1997)'
_computing_structure_solution 'SHELXS-97 (Sheldrick, 1990)'
_diffrn_ambient_temperature 298(2)
_diffrn_measured_fraction_theta_full 0.994
_diffrn_measured_fraction_theta_max 0.994
_diffrn_measurement_device_type 'CCD area detector'
_diffrn_measurement_method 'phi and omega scans'
_diffrn_radiation_monochromator graphite
_diffrn_radiation_source 'fine-focus sealed tube'
_diffrn_radiation_type MoK\a
_diffrn_radiation_wavelength 0.71073
_diffrn_reflns_av_R_equivalents 0.0793
_diffrn_reflns_av_sigmaI/netI 0.0977
_diffrn_reflns_limit_h_max 16
_diffrn_reflns_limit_h_min -15
_diffrn_reflns_limit_k_max 34
_diffrn_reflns_limit_k_min -33
_diffrn_reflns_limit_l_max 19
_diffrn_reflns_limit_l_min -11
_diffrn_reflns_number 31145
_diffrn_reflns_theta_full 25.02
_diffrn_reflns_theta_max 25.02
_diffrn_reflns_theta_min 2.37
_exptl_absorpt_coefficient_mu 2.634
_exptl_absorpt_correction_T_max 0.7428
_exptl_absorpt_correction_T_min 0.3707
_exptl_absorpt_correction_type multi-scan
_exptl_absorpt_process_details sadabs
_exptl_crystal_colour yellow
_exptl_crystal_density_diffrn 1.392
_exptl_crystal_density_method 'not measured'
_exptl_crystal_description block
_exptl_crystal_F_000 2624
_exptl_crystal_recrystallization_method 'Re-crystallisation from solvent'
_exptl_crystal_size_max 0.47
_exptl_crystal_size_mid 0.40
_exptl_crystal_size_min 0.12
_platon_squeeze_details
;
;
_refine_diff_density_max 2.817
_refine_diff_density_min -3.112
_refine_diff_density_rms 0.174
_refine_ls_extinction_method none
_refine_ls_goodness_of_fit_ref 1.059
_refine_ls_hydrogen_treatment mixed
_refine_ls_matrix_type full
_refine_ls_number_parameters 709
_refine_ls_number_reflns 11106
_refine_ls_number_restraints 0
_refine_ls_restrained_S_all 1.059
_refine_ls_R_factor_all 0.1005
_refine_ls_R_factor_gt 0.0684
_refine_ls_shift/su_max 0.001
_refine_ls_shift/su_mean 0.000
_refine_ls_structure_factor_coef Fsqd
_refine_ls_weighting_details 'calc w=1/[\s^2^(Fo^2^)+(0.0971P)^2^+0.0000P] where P=(Fo^2^+2Fc^2^)/3'
_refine_ls_weighting_scheme calc
_refine_ls_wR_factor_gt 0.1693
_refine_ls_wR_factor_ref 0.1825
_reflns_number_gt 7411
_reflns_number_total 11106
_reflns_threshold_expression >2sigma(I)
_cod_data_source_file c9mt00134d2.cif
_cod_data_source_block 161030b
_cod_depositor_comments
;
The following automatic conversions were performed:

data item '_symmetry_cell_setting' value 'Monoclinic' was changed to
'monoclinic' in accordance with the
/home/data/users/saulius/crontab/automatic-downloads/current/RSC/lib/dictionaries/cif_core.dic
dictionary named 'cif_core.dic' version 2.4.2 last updated on
2011-04-26.

Automatic conversion script
Id: cif_fix_values 6909 2019-04-08 15:41:33Z antanas 
;
_cod_original_sg_symbol_H-M P2(1)/n
_cod_database_code 1552755

loop_
_symmetry_equiv_pos_as_xyz
'x, y, z'
'-x+1/2, y+1/2, -z+1/2'
'-x, -y, -z'
'x-1/2, -y-1/2, z-1/2'

loop_
_atom_site_label
_atom_site_type_symbol
_atom_site_fract_x
_atom_site_fract_y
_atom_site_fract_z
_atom_site_U_iso_or_equiv
_atom_site_adp_type
_atom_site_occupancy
_atom_site_symmetry_multiplicity
_atom_site_calc_flag
_atom_site_refinement_flags
_atom_site_disorder_assembly
_atom_site_disorder_group
Ir1 Ir 0.42926(3) 0.717950(12) 0.66644(2) 0.02746(14) Uani 1 1 d . . .
H1 H 0.362(6) 0.739(3) 0.613(5) 0.033 Uiso 1 1 d . . .
Sb1 Sb 0.77468(9) 0.53068(4) 0.69896(7) 0.0907(4) Uani 1 1 d . . .
P1 P 0.54358(17) 0.72318(8) 0.58285(13) 0.0268(5) Uani 1 1 d . . .
P2 P 0.31037(17) 0.72191(8) 0.74557(13) 0.0283(5) Uani 1 1 d . . .
F1 F 0.8793(11) 0.4963(5) 0.6853(9) 0.190(6) Uani 1 1 d . A .
F2 F 0.6669(8) 0.5696(4) 0.6993(7) 0.132(4) Uani 1 1 d . A .
F3 F 0.8560(17) 0.5773(8) 0.7007(18) 0.138(9) Uani 0.56(2) 1 d P A 1
F4 F 0.822(2) 0.4978(10) 0.7886(15) 0.168(11) Uani 0.56(2) 1 d P A 1
F5 F 0.6867(18) 0.4821(8) 0.7030(18) 0.157(10) Uani 0.56(2) 1 d P A 1
F6 F 0.7211(15) 0.5276(8) 0.5833(11) 0.119(8) Uani 0.56(2) 1 d P A 1
F3' F 0.866(2) 0.5652(10) 0.785(2) 0.141(12) Uani 0.44(2) 1 d P A 2
F4' F 0.769(3) 0.5336(14) 0.8076(17) 0.149(12) Uani 0.44(2) 1 d P A 2
F5' F 0.692(2) 0.4936(11) 0.628(2) 0.143(13) Uani 0.44(2) 1 d P A 2
F6' F 0.812(2) 0.5806(9) 0.6354(18) 0.116(10) Uani 0.44(2) 1 d P A 2
N1 N 0.5429(6) 0.6920(3) 0.7758(4) 0.0348(19) Uani 1 1 d . . .
N2 N 0.4104(8) 0.9186(4) 0.6443(7) 0.073(3) Uani 1 1 d . . .
N3 N 0.3607(6) 0.6553(3) 0.6036(4) 0.0369(19) Uani 1 1 d . . .
N4 N 0.4180(10) 0.5016(4) 0.6376(9) 0.087(4) Uani 1 1 d . . .
N5 N 0.4408(11) 0.5168(5) 0.7060(11) 0.092(4) Uani 1 1 d . . .
N6 N 0.4618(12) 0.5301(6) 0.7731(11) 0.121(5) Uani 1 1 d . . .
O1 O 0.3442(7) 0.8918(3) 0.5968(5) 0.071(2) Uani 1 1 d . . .
C1 C 0.5580(7) 0.6486(4) 0.8019(6) 0.043(3) Uani 1 1 d . . .
H1A H 0.5182 0.6261 0.7688 0.051 Uiso 1 1 calc R . .
C2 C 0.6289(8) 0.6350(4) 0.8750(6) 0.052(3) Uani 1 1 d . . .
H2 H 0.6376 0.6043 0.8902 0.062 Uiso 1 1 calc R . .
C3 C 0.6861(8) 0.6687(4) 0.9243(6) 0.047(3) Uani 1 1 d . . .
H3 H 0.7343 0.6611 0.9741 0.056 Uiso 1 1 calc R . .
C4 C 0.6718(8) 0.7127(4) 0.8999(6) 0.044(3) Uani 1 1 d . . .
H4 H 0.7106 0.7353 0.9337 0.053 Uiso 1 1 calc R . .
C5 C 0.6006(7) 0.7255(3) 0.8254(5) 0.037(2) Uani 1 1 d . . .
C6 C 0.5738(7) 0.7715(3) 0.7938(6) 0.038(2) Uani 1 1 d . . .
C7 C 0.4930(7) 0.7771(3) 0.7226(5) 0.035(2) Uani 1 1 d . . .
C8 C 0.4634(7) 0.8216(4) 0.6963(6) 0.040(2) Uani 1 1 d . . .
H8 H 0.4072 0.8258 0.6501 0.048 Uiso 1 1 calc R . .
C9 C 0.5149(8) 0.8601(4) 0.7368(6) 0.049(3) Uani 1 1 d . . .
C10 C 0.6008(8) 0.8535(4) 0.8053(7) 0.053(3) Uani 1 1 d . . .
H10 H 0.6381 0.8786 0.8314 0.064 Uiso 1 1 calc R . .
C11 C 0.6307(7) 0.8093(4) 0.8345(6) 0.045(3) Uani 1 1 d . . .
H11 H 0.6874 0.8050 0.8802 0.054 Uiso 1 1 calc R . .
C12 C 0.4835(9) 0.9061(4) 0.7051(8) 0.067(4) Uani 1 1 d . . .
H12 H 0.5237 0.9297 0.7343 0.081 Uiso 1 1 calc R . .
C13 C 0.3940(15) 0.9707(6) 0.6266(13) 0.111(6) Uani 1 1 d . . .
H13 H 0.4442 0.9887 0.6682 0.134 Uiso 1 1 calc R . .
C14 C 0.2854(16) 0.9804(6) 0.6322(13) 0.142(8) Uani 1 1 d . . .
H14A H 0.2812 1.0114 0.6499 0.213 Uiso 1 1 calc R . .
H14B H 0.2691 0.9600 0.6720 0.213 Uiso 1 1 calc R . .
H14C H 0.2379 0.9759 0.5782 0.213 Uiso 1 1 calc R . .
C15 C 0.4075(16) 0.9773(6) 0.5424(14) 0.141(8) Uani 1 1 d . . .
H15A H 0.3509 0.9639 0.5015 0.211 Uiso 1 1 calc R . .
H15B H 0.4700 0.9630 0.5393 0.211 Uiso 1 1 calc R . .
H15C H 0.4104 1.0094 0.5313 0.211 Uiso 1 1 calc R . .
C16 C 0.4126(8) 0.6158(4) 0.6034(6) 0.046(3) Uani 1 1 d . . .
H16 H 0.4821 0.6153 0.6311 0.055 Uiso 1 1 calc R . .
C17 C 0.3685(9) 0.5765(4) 0.5648(7) 0.050(3) Uani 1 1 d . . .
C18 C 0.2649(9) 0.5769(4) 0.5237(7) 0.053(3) Uani 1 1 d . . .
H18 H 0.2323 0.5507 0.4976 0.064 Uiso 1 1 calc R . .
C19 C 0.2121(9) 0.6163(4) 0.5224(6) 0.048(3) Uani 1 1 d . . .
H19 H 0.1425 0.6172 0.4951 0.058 Uiso 1 1 calc R . .
C20 C 0.2599(7) 0.6551(4) 0.5608(5) 0.040(2) Uani 1 1 d . . .
H20 H 0.2223 0.6819 0.5575 0.048 Uiso 1 1 calc R . .
C21 C 0.4317(10) 0.5329(4) 0.5708(8) 0.067(3) Uani 1 1 d . . .
H21A H 0.4119 0.5171 0.5174 0.080 Uiso 1 1 calc R . .
H21B H 0.5035 0.5410 0.5822 0.080 Uiso 1 1 calc R . .
C22 C 0.5358(7) 0.7736(3) 0.5154(5) 0.034(2) Uani 1 1 d . . .
C23 C 0.6112(8) 0.7816(4) 0.4752(6) 0.042(3) Uani 1 1 d . . .
H23 H 0.6639 0.7605 0.4818 0.051 Uiso 1 1 calc R . .
C24 C 0.6117(8) 0.8194(4) 0.4261(6) 0.048(3) Uani 1 1 d . . .
H24 H 0.6628 0.8232 0.3990 0.058 Uiso 1 1 calc R . .
C25 C 0.5350(8) 0.8516(4) 0.4177(6) 0.050(3) Uani 1 1 d . . .
H25 H 0.5355 0.8782 0.3871 0.060 Uiso 1 1 calc R . .
C26 C 0.4570(8) 0.8436(4) 0.4557(6) 0.050(3) Uani 1 1 d . . .
H26 H 0.4042 0.8647 0.4489 0.060 Uiso 1 1 calc R . .
C27 C 0.4564(7) 0.8053(4) 0.5029(6) 0.039(2) Uani 1 1 d . . .
H27 H 0.4028 0.8005 0.5268 0.047 Uiso 1 1 calc R . .
C28 C 0.6764(7) 0.7232(3) 0.6472(5) 0.035(2) Uani 1 1 d . . .
C29 C 0.7210(7) 0.6840(4) 0.6878(6) 0.043(3) Uani 1 1 d . . .
H29 H 0.6855 0.6565 0.6784 0.052 Uiso 1 1 calc R . .
C30 C 0.8182(8) 0.6856(4) 0.7422(6) 0.053(3) Uani 1 1 d . . .
H30 H 0.8485 0.6588 0.7675 0.064 Uiso 1 1 calc R . .
C31 C 0.8698(9) 0.7254(4) 0.7593(7) 0.053(3) Uani 1 1 d . . .
H31 H 0.9345 0.7259 0.7970 0.064 Uiso 1 1 calc R . .
C32 C 0.8268(8) 0.7654(4) 0.7210(7) 0.054(3) Uani 1 1 d . . .
H32 H 0.8631 0.7927 0.7323 0.065 Uiso 1 1 calc R . .
C33 C 0.7293(7) 0.7650(4) 0.6656(6) 0.041(2) Uani 1 1 d . . .
H33 H 0.6995 0.7920 0.6410 0.050 Uiso 1 1 calc R . .
C34 C 0.5285(7) 0.6774(3) 0.5048(5) 0.035(2) Uani 1 1 d . . .
C35 C 0.5996(8) 0.6440(4) 0.5040(6) 0.042(3) Uani 1 1 d . . .
H35 H 0.6645 0.6455 0.5413 0.051 Uiso 1 1 calc R . .
C36 C 0.5738(9) 0.6072(4) 0.4462(6) 0.052(3) Uani 1 1 d . . .
H36 H 0.6215 0.5843 0.4463 0.062 Uiso 1 1 calc R . .
C37 C 0.4791(9) 0.6054(4) 0.3906(6) 0.049(3) Uani 1 1 d . . .
H37 H 0.4616 0.5810 0.3536 0.059 Uiso 1 1 calc R . .
C38 C 0.4090(8) 0.6399(4) 0.3892(6) 0.047(3) Uani 1 1 d . . .
H38 H 0.3454 0.6389 0.3500 0.056 Uiso 1 1 calc R . .
C39 C 0.4323(7) 0.6758(3) 0.4453(5) 0.038(2) Uani 1 1 d . . .
H39 H 0.3846 0.6989 0.4437 0.046 Uiso 1 1 calc R . .
C40 C 0.2265(7) 0.6728(4) 0.7346(6) 0.037(2) Uani 1 1 d . . .
C41 C 0.2680(8) 0.6291(4) 0.7511(6) 0.045(3) Uani 1 1 d . . .
H41 H 0.3387 0.6256 0.7696 0.054 Uiso 1 1 calc R . .
C42 C 0.2062(9) 0.5907(4) 0.7404(7) 0.056(3) Uani 1 1 d . . .
H42 H 0.2354 0.5619 0.7532 0.068 Uiso 1 1 calc R . .
C43 C 0.1005(9) 0.5951(4) 0.7105(7) 0.057(3) Uani 1 1 d . . .
H43 H 0.0584 0.5694 0.7025 0.069 Uiso 1 1 calc R . .
C44 C 0.0599(9) 0.6374(4) 0.6931(7) 0.056(3) Uani 1 1 d . . .
H44 H -0.0107 0.6405 0.6723 0.068 Uiso 1 1 calc R . .
C45 C 0.1204(7) 0.6760(4) 0.7055(6) 0.044(3) Uani 1 1 d . . .
H45 H 0.0899 0.7046 0.6943 0.053 Uiso 1 1 calc R . .
C46 C 0.3657(7) 0.7287(4) 0.8595(6) 0.041(3) Uani 1 1 d . . .
C47 C 0.4019(8) 0.7710(4) 0.8902(6) 0.047(3) Uani 1 1 d . . .
H47 H 0.4008 0.7948 0.8528 0.057 Uiso 1 1 calc R . .
C48 C 0.4405(9) 0.7791(4) 0.9769(7) 0.062(3) Uani 1 1 d . . .
H48 H 0.4630 0.8079 0.9974 0.074 Uiso 1 1 calc R . .
C49 C 0.4436(10) 0.7421(5) 1.0308(7) 0.068(4) Uani 1 1 d . . .
H49 H 0.4672 0.7469 1.0883 0.081 Uiso 1 1 calc R . .
C50 C 0.4139(10) 0.7000(5) 1.0027(7) 0.068(4) Uani 1 1 d . . .
H50 H 0.4195 0.6758 1.0401 0.082 Uiso 1 1 calc R . .
C51 C 0.3743(8) 0.6928(4) 0.9165(6) 0.051(3) Uani 1 1 d . . .
H51 H 0.3533 0.6636 0.8968 0.061 Uiso 1 1 calc R . .
C52 C 0.2211(7) 0.7700(3) 0.7263(6) 0.039(2) Uani 1 1 d . . .
C53 C 0.2074(7) 0.7979(4) 0.6558(6) 0.045(3) Uani 1 1 d . . .
H53 H 0.2416 0.7911 0.6157 0.054 Uiso 1 1 calc R . .
C54 C 0.1434(8) 0.8357(4) 0.6447(7) 0.060(3) Uani 1 1 d . . .
H54 H 0.1369 0.8551 0.5990 0.073 Uiso 1 1 calc R . .
C55 C 0.0889(9) 0.8440(5) 0.7035(8) 0.063(3) Uani 1 1 d . . .
H55 H 0.0438 0.8686 0.6957 0.076 Uiso 1 1 calc R . .
C56 C 0.1006(9) 0.8167(4) 0.7725(7) 0.060(3) Uani 1 1 d . . .
H56 H 0.0646 0.8227 0.8117 0.072 Uiso 1 1 calc R . .
C57 C 0.1658(8) 0.7805(4) 0.7826(7) 0.048(3) Uani 1 1 d . . .
H57 H 0.1736 0.7620 0.8295 0.058 Uiso 1 1 calc R . .

loop_
_atom_site_aniso_label
_atom_site_aniso_U_11
_atom_site_aniso_U_22
_atom_site_aniso_U_33
_atom_site_aniso_U_23
_atom_site_aniso_U_13
_atom_site_aniso_U_12
Ir1 0.0226(2) 0.0342(2) 0.02554(19) -0.00250(16) 0.00634(13) -0.00036(17)
Sb1 0.0820(7) 0.0793(8) 0.0969(8) 0.0037(6) 0.0007(6) 0.0070(6)
P1 0.0216(11) 0.0347(15) 0.0245(11) -0.0030(10) 0.0067(9) -0.0005(10)
P2 0.0224(12) 0.0380(16) 0.0254(11) -0.0022(10) 0.0081(9) -0.0016(10)
F1 0.176(13) 0.170(13) 0.205(14) 0.008(10) 0.020(10) 0.059(10)
F2 0.114(8) 0.128(9) 0.153(9) -0.015(7) 0.037(7) 0.005(6)
F3 0.125(18) 0.133(19) 0.15(3) -0.006(18) 0.021(17) -0.010(14)
F4 0.18(2) 0.16(3) 0.150(19) 0.025(17) 0.015(17) 0.024(19)
F5 0.16(2) 0.14(2) 0.16(2) 0.030(16) 0.027(18) -0.021(14)
F6 0.128(16) 0.122(19) 0.097(13) 0.003(11) 0.014(11) 0.015(13)
F3' 0.14(2) 0.13(2) 0.13(2) -0.011(18) -0.002(18) -0.012(17)
F4' 0.16(3) 0.14(3) 0.13(2) 0.012(19) 0.025(19) 0.02(2)
F5' 0.14(2) 0.13(3) 0.13(3) -0.02(2) 0.00(2) 0.009(19)
F6' 0.12(2) 0.12(2) 0.11(2) 0.027(16) 0.023(16) 0.016(15)
N1 0.030(4) 0.045(6) 0.033(4) 0.003(4) 0.014(3) -0.003(4)
N2 0.071(8) 0.051(8) 0.081(8) 0.000(6) -0.002(6) 0.007(6)
N3 0.034(5) 0.044(6) 0.035(4) -0.004(4) 0.014(3) -0.004(4)
N4 0.095(10) 0.067(9) 0.091(9) 0.000(7) 0.013(8) 0.002(7)
N5 0.099(10) 0.080(10) 0.087(10) 0.002(8) 0.012(9) 0.004(7)
N6 0.128(13) 0.119(14) 0.109(12) 0.006(10) 0.020(11) 0.008(10)
O1 0.070(6) 0.063(6) 0.068(5) 0.006(4) -0.003(4) 0.009(5)
C1 0.034(6) 0.052(8) 0.042(5) -0.002(5) 0.010(4) 0.001(5)
C2 0.042(6) 0.058(8) 0.051(6) 0.009(6) 0.005(5) 0.014(5)
C3 0.041(6) 0.061(8) 0.035(5) 0.003(5) 0.005(4) 0.003(5)
C4 0.041(6) 0.059(8) 0.027(5) -0.002(5) 0.001(4) 0.001(5)
C5 0.030(5) 0.053(8) 0.031(5) -0.008(4) 0.013(4) 0.000(4)
C6 0.032(5) 0.049(7) 0.032(5) -0.006(4) 0.009(4) -0.004(4)
C7 0.027(5) 0.049(7) 0.030(5) -0.006(4) 0.012(4) -0.005(4)
C8 0.033(5) 0.048(7) 0.039(5) -0.010(5) 0.008(4) -0.004(5)
C9 0.046(7) 0.051(8) 0.047(6) -0.010(5) 0.008(5) -0.004(5)
C10 0.047(7) 0.055(9) 0.051(6) -0.014(6) 0.004(5) -0.009(6)
C11 0.031(6) 0.064(8) 0.036(5) -0.009(5) 0.001(4) -0.009(5)
C12 0.064(8) 0.053(9) 0.070(8) -0.008(7) -0.007(7) -0.008(7)
C13 0.105(14) 0.083(14) 0.116(14) 0.003(11) -0.021(11) 0.004(11)
C14 0.15(2) 0.109(17) 0.145(18) -0.012(12) 0.007(15) 0.048(14)
C15 0.148(19) 0.104(17) 0.16(2) 0.038(14) 0.030(16) 0.009(13)
C16 0.047(6) 0.047(8) 0.045(6) -0.002(5) 0.016(5) -0.001(5)
C17 0.055(7) 0.047(8) 0.051(6) -0.006(5) 0.017(5) -0.002(6)
C18 0.058(8) 0.048(8) 0.053(7) -0.007(5) 0.014(5) -0.006(6)
C19 0.051(7) 0.050(8) 0.044(6) -0.005(5) 0.015(5) -0.009(6)
C20 0.038(6) 0.043(7) 0.041(5) -0.001(5) 0.015(4) -0.001(5)
C21 0.072(9) 0.060(9) 0.067(8) -0.010(7) 0.020(7) 0.004(7)
C22 0.031(5) 0.041(7) 0.032(5) -0.002(4) 0.012(4) 0.002(4)
C23 0.038(6) 0.054(7) 0.039(5) 0.003(5) 0.016(4) 0.001(5)
C24 0.044(6) 0.058(8) 0.045(6) 0.008(5) 0.017(5) -0.006(6)
C25 0.053(7) 0.055(8) 0.042(6) 0.010(5) 0.014(5) -0.009(6)
C26 0.045(6) 0.052(8) 0.051(6) 0.004(5) 0.010(5) 0.005(5)
C27 0.034(6) 0.048(7) 0.038(5) 0.005(5) 0.014(4) 0.000(5)
C28 0.028(5) 0.049(7) 0.031(5) -0.006(4) 0.014(4) -0.003(4)
C29 0.038(6) 0.055(8) 0.038(5) 0.002(5) 0.014(5) 0.003(5)
C30 0.044(7) 0.068(9) 0.046(6) -0.001(6) 0.009(5) 0.005(6)
C31 0.038(6) 0.074(10) 0.042(6) -0.005(6) 0.002(5) -0.003(6)
C32 0.043(7) 0.068(9) 0.049(6) -0.008(6) 0.011(5) -0.009(6)
C33 0.034(6) 0.055(7) 0.035(5) -0.003(5) 0.009(4) -0.004(5)
C34 0.037(6) 0.042(7) 0.032(5) -0.002(4) 0.019(4) -0.001(5)
C35 0.042(6) 0.048(7) 0.038(5) -0.003(5) 0.012(4) 0.005(5)
C36 0.061(8) 0.046(8) 0.052(6) -0.004(5) 0.021(6) 0.008(6)
C37 0.060(7) 0.043(7) 0.047(6) -0.009(5) 0.016(5) -0.007(6)
C38 0.049(7) 0.052(8) 0.041(6) 0.000(5) 0.015(5) -0.007(5)
C39 0.038(6) 0.038(7) 0.040(5) -0.003(5) 0.014(4) 0.002(5)
C40 0.033(5) 0.047(7) 0.036(5) -0.005(4) 0.018(4) -0.008(5)
C41 0.044(6) 0.052(8) 0.043(6) -0.001(5) 0.016(5) -0.007(5)
C42 0.058(8) 0.049(8) 0.062(7) -0.001(6) 0.015(6) -0.009(6)
C43 0.055(8) 0.054(9) 0.067(8) -0.006(6) 0.023(6) -0.020(6)
C44 0.047(7) 0.062(9) 0.066(7) -0.004(6) 0.025(6) -0.015(6)
C45 0.038(6) 0.048(7) 0.046(6) -0.008(5) 0.013(5) -0.005(5)
C46 0.034(6) 0.055(8) 0.036(5) -0.002(5) 0.012(4) -0.003(5)
C47 0.048(7) 0.063(8) 0.035(5) -0.005(5) 0.016(5) -0.006(5)
C48 0.066(8) 0.076(10) 0.044(6) -0.013(6) 0.016(6) -0.021(7)
C49 0.074(9) 0.082(11) 0.044(7) -0.008(7) 0.010(6) -0.011(8)
C50 0.070(9) 0.081(10) 0.050(7) 0.005(7) 0.008(6) -0.011(8)
C51 0.047(7) 0.061(8) 0.041(6) 0.000(5) 0.009(5) -0.011(6)
C52 0.029(5) 0.049(7) 0.042(6) -0.004(5) 0.014(4) 0.005(4)
C53 0.036(6) 0.055(7) 0.045(6) -0.003(5) 0.013(5) 0.011(5)
C54 0.046(7) 0.072(9) 0.066(7) 0.008(6) 0.020(6) 0.013(6)
C55 0.046(7) 0.071(9) 0.071(8) -0.006(7) 0.015(6) 0.019(6)
C56 0.050(7) 0.070(9) 0.063(8) -0.013(7) 0.022(6) 0.013(6)
C57 0.041(6) 0.061(8) 0.046(6) 0.000(5) 0.017(5) 0.007(5)

loop_
_atom_type_symbol
_atom_type_description
_atom_type_scat_dispersion_real
_atom_type_scat_dispersion_imag
_atom_type_scat_source
C C 0.0033 0.0016 'International Tables Vol C Tables 4.2.6.8 and 6.1.1.4'
H H 0.0000 0.0000 'International Tables Vol C Tables 4.2.6.8 and 6.1.1.4'
N N 0.0061 0.0033 'International Tables Vol C Tables 4.2.6.8 and 6.1.1.4'
O O 0.0106 0.0060 'International Tables Vol C Tables 4.2.6.8 and 6.1.1.4'
F F 0.0171 0.0103 'International Tables Vol C Tables 4.2.6.8 and 6.1.1.4'
P P 0.1023 0.0942 'International Tables Vol C Tables 4.2.6.8 and 6.1.1.4'
Sb Sb -0.5866 1.5461 'International Tables Vol C Tables 4.2.6.8 and 6.1.1.4'
Ir Ir -1.4442 7.9887 'International Tables Vol C Tables 4.2.6.8 and 6.1.1.4'

loop_
_geom_angle_atom_site_label_1
_geom_angle_atom_site_label_2
_geom_angle_atom_site_label_3
_geom_angle
C7 Ir1 N1 78.4(3)
C7 Ir1 N3 178.8(3)
N1 Ir1 N3 102.6(3)
C7 Ir1 P2 88.5(3)
N1 Ir1 P2 89.5(2)
N3 Ir1 P2 92.3(2)
C7 Ir1 P1 87.0(3)
N1 Ir1 P1 94.7(2)
N3 Ir1 P1 92.2(2)
P2 Ir1 P1 173.13(8)
C7 Ir1 H1 93(4)
N1 Ir1 H1 169(4)
N3 Ir1 H1 86(4)
P2 Ir1 H1 84(4)
P1 Ir1 H1 91(4)
F4 Sb1 F3 109.4(13)
F4 Sb1 F5' 104.4(16)
F3 Sb1 F5' 141.1(17)
F4 Sb1 F1 71.3(12)
F3 Sb1 F1 85.5(9)
F5' Sb1 F1 87.5(10)
F4 Sb1 F4' 44.7(10)
F3 Sb1 F4' 98.3(14)
F5' Sb1 F4' 119.4(18)
F1 Sb1 F4' 113.5(12)
F4 Sb1 F2 116.4(12)
F3 Sb1 F2 90.9(8)
F5' Sb1 F2 91.0(10)
F1 Sb1 F2 172.3(6)
F4' Sb1 F2 73.8(12)
F4 Sb1 F6 143.6(12)
F3 Sb1 F6 97.0(12)
F5' Sb1 F6 44.3(12)
F1 Sb1 F6 86.8(7)
F4' Sb1 F6 155.4(13)
F2 Sb1 F6 86.8(7)
F4 Sb1 F5 68.9(12)
F3 Sb1 F5 176.7(13)
F5' Sb1 F5 41.9(13)
F1 Sb1 F5 96.5(10)
F4' Sb1 F5 78.4(15)
F2 Sb1 F5 87.4(9)
F6 Sb1 F5 85.8(12)
F4 Sb1 F3' 68.8(14)
F3 Sb1 F3' 45.3(12)
F5' Sb1 F3' 173.1(17)
F1 Sb1 F3' 90.8(10)
F4' Sb1 F3' 55.3(14)
F2 Sb1 F3' 91.5(9)
F6 Sb1 F3' 142.3(14)
F5 Sb1 F3' 131.9(13)
F4 Sb1 F6' 142.0(13)
F3 Sb1 F6' 33.8(9)
F5' Sb1 F6' 108.4(16)
F1 Sb1 F6' 91.3(9)
F4' Sb1 F6' 125.9(14)
F2 Sb1 F6' 82.0(8)
F6 Sb1 F6' 64.1(10)
F5 Sb1 F6' 148.4(13)
F3' Sb1 F6' 78.3(14)
C28 P1 C22 103.9(4)
C28 P1 C34 108.4(4)
C22 P1 C34 100.4(4)
C28 P1 Ir1 111.1(3)
C22 P1 Ir1 118.3(3)
C34 P1 Ir1 113.8(3)
C40 P2 C52 102.9(5)
C40 P2 C46 104.9(4)
C52 P2 C46 99.4(5)
C40 P2 Ir1 114.5(3)
C52 P2 Ir1 117.7(3)
C46 P2 Ir1 115.3(3)
C1 N1 C5 118.0(8)
C1 N1 Ir1 127.8(6)
C5 N1 Ir1 114.1(7)
C12 N2 O1 125.4(11)
C12 N2 C13 118.3(12)
O1 N2 C13 116.2(10)
C16 N3 C20 116.5(8)
C16 N3 Ir1 124.2(6)
C20 N3 Ir1 119.3(7)
N5 N4 C21 115.5(13)
N6 N5 N4 177.5(19)
N1 C1 C2 124.4(10)
N1 C1 H1A 117.8
C2 C1 H1A 117.8
C3 C2 C1 117.3(11)
C3 C2 H2 121.3
C1 C2 H2 121.3
C4 C3 C2 119.6(10)
C4 C3 H3 120.2
C2 C3 H3 120.2
C3 C4 C5 122.0(10)
C3 C4 H4 119.0
C5 C4 H4 119.0
N1 C5 C4 118.7(9)
N1 C5 C6 113.4(8)
C4 C5 C6 127.8(9)
C7 C6 C11 121.2(10)
C7 C6 C5 118.7(8)
C11 C6 C5 120.1(9)
C6 C7 C8 118.1(9)
C6 C7 Ir1 115.2(7)
C8 C7 Ir1 126.7(7)
C9 C8 C7 122.5(9)
C9 C8 H8 118.8
C7 C8 H8 118.8
C8 C9 C10 118.5(10)
C8 C9 C12 120.6(10)
C10 C9 C12 120.8(10)
C11 C10 C9 120.4(10)
C11 C10 H10 119.8
C9 C10 H10 119.8
C10 C11 C6 119.2(9)
C10 C11 H11 120.4
C6 C11 H11 120.4
N2 C12 C9 129.9(11)
N2 C12 H12 115.1
C9 C12 H12 115.1
C15 C13 C14 113.9(16)
C15 C13 N2 105.0(15)
C14 C13 N2 105.2(15)
C15 C13 H13 110.8
C14 C13 H13 110.8
N2 C13 H13 110.8
C13 C14 H14A 109.5
C13 C14 H14B 109.5
H14A C14 H14B 109.5
C13 C14 H14C 109.5
H14A C14 H14C 109.5
H14B C14 H14C 109.5
C13 C15 H15A 109.5
C13 C15 H15B 109.5
H15A C15 H15B 109.5
C13 C15 H15C 109.5
H15A C15 H15C 109.5
H15B C15 H15C 109.5
N3 C16 C17 123.7(10)
N3 C16 H16 118.2
C17 C16 H16 118.2
C16 C17 C18 118.6(11)
C16 C17 C21 120.3(10)
C18 C17 C21 121.1(10)
C19 C18 C17 118.5(10)
C19 C18 H18 120.7
C17 C18 H18 120.7
C18 C19 C20 120.9(10)
C18 C19 H19 119.6
C20 C19 H19 119.6
N3 C20 C19 121.8(10)
N3 C20 H20 119.1
C19 C20 H20 119.1
N4 C21 C17 112.5(10)
N4 C21 H21A 109.1
C17 C21 H21A 109.1
N4 C21 H21B 109.1
C17 C21 H21B 109.1
H21A C21 H21B 107.8
C23 C22 C27 117.2(9)
C23 C22 P1 120.1(7)
C27 C22 P1 122.7(7)
C24 C23 C22 123.1(10)
C24 C23 H23 118.5
C22 C23 H23 118.5
C23 C24 C25 118.9(10)
C23 C24 H24 120.6
C25 C24 H24 120.6
C24 C25 C26 118.9(10)
C24 C25 H25 120.6
C26 C25 H25 120.6
C27 C26 C25 121.4(10)
C27 C26 H26 119.3
C25 C26 H26 119.3
C26 C27 C22 120.4(10)
C26 C27 H27 119.8
C22 C27 H27 119.8
C29 C28 C33 118.9(9)
C29 C28 P1 121.1(8)
C33 C28 P1 119.4(7)
C30 C29 C28 120.3(10)
C30 C29 H29 119.9
C28 C29 H29 119.9
C31 C30 C29 121.1(11)
C31 C30 H30 119.5
C29 C30 H30 119.5
C30 C31 C32 120.2(11)
C30 C31 H31 119.9
C32 C31 H31 119.9
C31 C32 C33 120.2(11)
C31 C32 H32 119.9
C33 C32 H32 119.9
C32 C33 C28 119.2(10)
C32 C33 H33 120.4
C28 C33 H33 120.4
C35 C34 C39 119.4(9)
C35 C34 P1 125.5(7)
C39 C34 P1 115.0(7)
C34 C35 C36 120.0(9)
C34 C35 H35 120.0
C36 C35 H35 120.0
C37 C36 C35 119.9(10)
C37 C36 H36 120.0
C35 C36 H36 120.0
C36 C37 C38 120.0(10)
C36 C37 H37 120.0
C38 C37 H37 120.0
C39 C38 C37 120.9(10)
C39 C38 H38 119.5
C37 C38 H38 119.5
C38 C39 C34 119.7(9)
C38 C39 H39 120.2
C34 C39 H39 120.2
C45 C40 C41 117.0(9)
C45 C40 P2 123.0(8)
C41 C40 P2 119.9(7)
C42 C41 C40 121.4(10)
C42 C41 H41 119.3
C40 C41 H41 119.3
C41 C42 C43 120.0(11)
C41 C42 H42 120.0
C43 C42 H42 120.0
C44 C43 C42 118.8(11)
C44 C43 H43 120.6
C42 C43 H43 120.6
C43 C44 C45 121.7(11)
C43 C44 H44 119.1
C45 C44 H44 119.1
C44 C45 C40 121.0(11)
C44 C45 H45 119.5
C40 C45 H45 119.5
C47 C46 C51 118.1(9)
C47 C46 P2 118.6(8)
C51 C46 P2 123.2(8)
C46 C47 C48 121.5(10)
C46 C47 H47 119.2
C48 C47 H47 119.2
C49 C48 C47 117.4(11)
C49 C48 H48 121.3
C47 C48 H48 121.3
C50 C49 C48 122.4(11)
C50 C49 H49 118.8
C48 C49 H49 118.8
C49 C50 C51 119.3(12)
C49 C50 H50 120.3
C51 C50 H50 120.3
C46 C51 C50 121.0(11)
C46 C51 H51 119.5
C50 C51 H51 119.5
C57 C52 C53 117.5(9)
C57 C52 P2 120.6(8)
C53 C52 P2 121.9(7)
C54 C53 C52 120.9(10)
C54 C53 H53 119.5
C52 C53 H53 119.5
C53 C54 C55 118.5(11)
C53 C54 H54 120.7
C55 C54 H54 120.7
C56 C55 C54 121.3(11)
C56 C55 H55 119.4
C54 C55 H55 119.4
C57 C56 C55 118.7(11)
C57 C56 H56 120.6
C55 C56 H56 120.6
C56 C57 C52 123.0(11)
C56 C57 H57 118.5
C52 C57 H57 118.5

loop_
_geom_bond_atom_site_label_1
_geom_bond_atom_site_label_2
_geom_bond_distance
Ir1 C7 2.042(9)
Ir1 N1 2.173(7)
Ir1 N3 2.187(8)
Ir1 P2 2.342(2)
Ir1 P1 2.349(2)
Ir1 H1 1.24(8)
Sb1 F4 1.74(2)
Sb1 F3 1.75(2)
Sb1 F5' 1.76(3)
Sb1 F1 1.803(13)
Sb1 F4' 1.83(3)
Sb1 F2 1.854(10)
Sb1 F6 1.858(18)
Sb1 F5 1.87(2)
Sb1 F3' 1.91(2)
Sb1 F6' 1.94(2)
P1 C28 1.828(9)
P1 C22 1.835(10)
P1 C34 1.835(9)
P2 C40 1.811(10)
P2 C52 1.827(10)
P2 C46 1.844(10)
N1 C1 1.339(12)
N1 C5 1.379(12)
N2 C12 1.261(14)
N2 O1 1.288(12)
N2 C13 1.557(19)
N3 C16 1.353(12)
N3 C20 1.359(11)
N4 N5 1.179(17)
N4 C21 1.487(17)
N5 N6 1.138(17)
C1 C2 1.385(13)
C1 H1A 0.9300
C2 C3 1.377(15)
C2 H2 0.9300
C3 C4 1.349(14)
C3 H3 0.9300
C4 C5 1.397(13)
C4 H4 0.9300
C5 C6 1.452(14)
C6 C7 1.385(13)
C6 C11 1.413(14)
C7 C8 1.397(13)
C8 C9 1.396(14)
C8 H8 0.9300
C9 C10 1.401(14)
C9 C12 1.466(16)
C10 C11 1.401(15)
C10 H10 0.9300
C11 H11 0.9300
C12 H12 0.9300
C13 C15 1.47(2)
C13 C14 1.53(2)
C13 H13 0.9800
C14 H14A 0.9600
C14 H14B 0.9600
C14 H14C 0.9600
C15 H15A 0.9600
C15 H15B 0.9600
C15 H15C 0.9600
C16 C17 1.371(14)
C16 H16 0.9300
C17 C18 1.387(15)
C17 C21 1.524(16)
C18 C19 1.354(14)
C18 H18 0.9300
C19 C20 1.374(14)
C19 H19 0.9300
C20 H20 0.9300
C21 H21A 0.9700
C21 H21B 0.9700
C22 C23 1.384(13)
C22 C27 1.394(13)
C23 C24 1.373(14)
C23 H23 0.9300
C24 C25 1.383(14)
C24 H24 0.9300
C25 C26 1.391(14)
C25 H25 0.9300
C26 C27 1.365(14)
C26 H26 0.9300
C27 H27 0.9300
C28 C29 1.383(14)
C28 C33 1.409(13)
C29 C30 1.382(13)
C29 H29 0.9300
C30 C31 1.347(15)
C30 H30 0.9300
C31 C32 1.383(15)
C31 H31 0.9300
C32 C33 1.390(14)
C32 H32 0.9300
C33 H33 0.9300
C34 C35 1.375(13)
C34 C39 1.407(12)
C35 C36 1.420(14)
C35 H35 0.9300
C36 C37 1.364(14)
C36 H36 0.9300
C37 C38 1.382(14)
C37 H37 0.9300
C38 C39 1.382(13)
C38 H38 0.9300
C39 H39 0.9300
C40 C45 1.391(13)
C40 C41 1.395(14)
C41 C42 1.383(14)
C41 H41 0.9300
C42 C43 1.391(15)
C42 H42 0.9300
C43 C44 1.351(16)
C43 H43 0.9300
C44 C45 1.380(14)
C44 H44 0.9300
C45 H45 0.9300
C46 C47 1.377(14)
C46 C51 1.395(14)
C47 C48 1.411(14)
C47 H47 0.9300
C48 C49 1.396(16)
C48 H48 0.9300
C49 C50 1.340(18)
C49 H49 0.9300
C50 C51 1.400(15)
C50 H50 0.9300
C51 H51 0.9300
C52 C57 1.381(14)
C52 C53 1.396(14)
C53 C54 1.387(14)
C53 H53 0.9300
C54 C55 1.395(15)
C54 H54 0.9300
C55 C56 1.370(16)
C55 H55 0.9300
C56 C57 1.359(14)
C56 H56 0.9300
C57 H57 0.9300

loop_
_geom_torsion_atom_site_label_1
_geom_torsion_atom_site_label_2
_geom_torsion_atom_site_label_3
_geom_torsion_atom_site_label_4
_geom_torsion
C7 Ir1 P1 C28 59.3(4)
N1 Ir1 P1 C28 -18.8(4)
N3 Ir1 P1 C28 -121.6(4)
P2 Ir1 P1 C28 108.5(7)
C7 Ir1 P1 C22 -60.7(4)
N1 Ir1 P1 C22 -138.8(4)
N3 Ir1 P1 C22 118.4(4)
P2 Ir1 P1 C22 -11.5(8)
C7 Ir1 P1 C34 -178.1(4)
N1 Ir1 P1 C34 103.8(4)
N3 Ir1 P1 C34 1.0(4)
P2 Ir1 P1 C34 -128.8(7)
C7 Ir1 P2 C40 -174.4(4)
N1 Ir1 P2 C40 -96.0(4)
N3 Ir1 P2 C40 6.6(4)
P1 Ir1 P2 C40 136.4(7)
C7 Ir1 P2 C52 64.5(4)
N1 Ir1 P2 C52 142.9(4)
N3 Ir1 P2 C52 -114.5(4)
P1 Ir1 P2 C52 15.3(8)
C7 Ir1 P2 C46 -52.5(5)
N1 Ir1 P2 C46 26.0(4)
N3 Ir1 P2 C46 128.5(4)
P1 Ir1 P2 C46 -101.6(7)
C7 Ir1 N1 C1 174.2(8)
N3 Ir1 N1 C1 -6.6(8)
P2 Ir1 N1 C1 85.6(8)
P1 Ir1 N1 C1 -99.9(7)
C7 Ir1 N1 C5 -1.5(6)
N3 Ir1 N1 C5 177.7(6)
P2 Ir1 N1 C5 -90.1(6)
P1 Ir1 N1 C5 84.5(6)
C7 Ir1 N3 C16 109(15)
N1 Ir1 N3 C16 -33.8(8)
P2 Ir1 N3 C16 -123.8(7)
P1 Ir1 N3 C16 61.5(7)
C7 Ir1 N3 C20 -70(15)
N1 Ir1 N3 C20 146.9(6)
P2 Ir1 N3 C20 56.9(6)
P1 Ir1 N3 C20 -117.8(6)
C21 N4 N5 N6 180(100)
C5 N1 C1 C2 -1.0(14)
Ir1 N1 C1 C2 -176.5(8)
N1 C1 C2 C3 1.1(16)
C1 C2 C3 C4 -0.5(16)
C2 C3 C4 C5 -0.3(16)
C1 N1 C5 C4 0.2(13)
Ir1 N1 C5 C4 176.3(7)
C1 N1 C5 C6 -176.5(8)
Ir1 N1 C5 C6 -0.4(10)
C3 C4 C5 N1 0.4(15)
C3 C4 C5 C6 176.6(10)
N1 C5 C6 C7 3.2(13)
C4 C5 C6 C7 -173.1(9)
N1 C5 C6 C11 -175.7(8)
C4 C5 C6 C11 8.0(15)
C11 C6 C7 C8 -5.6(14)
C5 C6 C7 C8 175.5(8)
C11 C6 C7 Ir1 174.3(7)
C5 C6 C7 Ir1 -4.6(11)
N1 Ir1 C7 C6 3.2(7)
N3 Ir1 C7 C6 -140(15)
P2 Ir1 C7 C6 92.9(7)
P1 Ir1 C7 C6 -92.3(7)
N1 Ir1 C7 C8 -176.9(8)
N3 Ir1 C7 C8 40(15)
P2 Ir1 C7 C8 -87.2(8)
P1 Ir1 C7 C8 87.6(8)
C6 C7 C8 C9 2.9(14)
Ir1 C7 C8 C9 -177.0(8)
C7 C8 C9 C10 1.4(15)
C7 C8 C9 C12 177.6(10)
C8 C9 C10 C11 -3.1(16)
C12 C9 C10 C11 -179.3(11)
C9 C10 C11 C6 0.5(16)
C7 C6 C11 C10 3.9(15)
C5 C6 C11 C10 -177.2(9)
O1 N2 C12 C9 2(2)
C13 N2 C12 C9 178.4(14)
C8 C9 C12 N2 3(2)
C10 C9 C12 N2 178.8(14)
C12 N2 C13 C15 118.1(16)
O1 N2 C13 C15 -64.9(19)
C12 N2 C13 C14 -121.4(16)
O1 N2 C13 C14 55.5(18)
C20 N3 C16 C17 -1.6(14)
Ir1 N3 C16 C17 179.1(8)
N3 C16 C17 C18 -0.3(16)
N3 C16 C17 C21 -177.4(10)
C16 C17 C18 C19 1.1(16)
C21 C17 C18 C19 178.2(10)
C17 C18 C19 C20 0.0(16)
C16 N3 C20 C19 2.7(13)
Ir1 N3 C20 C19 -178.0(7)
C18 C19 C20 N3 -2.0(15)
N5 N4 C21 C17 -59.7(17)
C16 C17 C21 N4 97.4(14)
C18 C17 C21 N4 -79.7(14)
C28 P1 C22 C23 46.3(9)
C34 P1 C22 C23 -65.8(9)
Ir1 P1 C22 C23 169.9(7)
C28 P1 C22 C27 -132.9(8)
C34 P1 C22 C27 115.1(8)
Ir1 P1 C22 C27 -9.2(9)
C27 C22 C23 C24 1.4(15)
P1 C22 C23 C24 -177.8(8)
C22 C23 C24 C25 1.6(16)
C23 C24 C25 C26 -3.2(15)
C24 C25 C26 C27 1.9(16)
C25 C26 C27 C22 1.2(16)
C23 C22 C27 C26 -2.8(14)
P1 C22 C27 C26 176.4(8)
C22 P1 C28 C29 -160.4(7)
C34 P1 C28 C29 -54.3(8)
Ir1 P1 C28 C29 71.4(8)
C22 P1 C28 C33 28.9(8)
C34 P1 C28 C33 135.0(7)
Ir1 P1 C28 C33 -99.3(7)
C33 C28 C29 C30 -3.3(14)
P1 C28 C29 C30 -174.1(8)
C28 C29 C30 C31 2.5(16)
C29 C30 C31 C32 -1.4(17)
C30 C31 C32 C33 1.0(17)
C31 C32 C33 C28 -1.8(15)
C29 C28 C33 C32 2.9(14)
P1 C28 C33 C32 173.9(8)
C28 P1 C34 C35 10.1(10)
C22 P1 C34 C35 118.6(9)
Ir1 P1 C34 C35 -114.0(8)
C28 P1 C34 C39 -174.3(7)
C22 P1 C34 C39 -65.7(8)
Ir1 P1 C34 C39 61.6(7)
C39 C34 C35 C36 -3.1(14)
P1 C34 C35 C36 172.3(8)
C34 C35 C36 C37 1.1(16)
C35 C36 C37 C38 1.4(16)
C36 C37 C38 C39 -1.9(16)
C37 C38 C39 C34 -0.1(15)
C35 C34 C39 C38 2.7(14)
P1 C34 C39 C38 -173.3(7)
C52 P2 C40 C45 8.4(9)
C46 P2 C40 C45 112.0(8)
Ir1 P2 C40 C45 -120.6(7)
C52 P2 C40 C41 -175.4(7)
C46 P2 C40 C41 -71.9(8)
Ir1 P2 C40 C41 55.6(8)
C45 C40 C41 C42 -1.2(14)
P2 C40 C41 C42 -177.6(8)
C40 C41 C42 C43 1.8(16)
C41 C42 C43 C44 -0.7(17)
C42 C43 C44 C45 -1.0(17)
C43 C44 C45 C40 1.6(16)
C41 C40 C45 C44 -0.5(14)
P2 C40 C45 C44 175.8(8)
C40 P2 C46 C47 -156.5(8)
C52 P2 C46 C47 -50.3(9)
Ir1 P2 C46 C47 76.5(9)
C40 P2 C46 C51 24.4(10)
C52 P2 C46 C51 130.6(9)
Ir1 P2 C46 C51 -102.5(9)
C51 C46 C47 C48 -4.1(16)
P2 C46 C47 C48 176.8(9)
C46 C47 C48 C49 1.9(18)
C47 C48 C49 C50 2(2)
C48 C49 C50 C51 -3(2)
C47 C46 C51 C50 3.0(16)
P2 C46 C51 C50 -177.9(9)
C49 C50 C51 C46 0.3(18)
C40 P2 C52 C57 68.2(9)
C46 P2 C52 C57 -39.6(9)
Ir1 P2 C52 C57 -164.8(7)
C40 P2 C52 C53 -113.1(9)
C46 P2 C52 C53 139.1(9)
Ir1 P2 C52 C53 13.9(10)
C57 C52 C53 C54 2.3(16)
P2 C52 C53 C54 -176.5(8)
C52 C53 C54 C55 -3.1(17)
C53 C54 C55 C56 2.4(18)
C54 C55 C56 C57 -0.8(19)
C55 C56 C57 C52 -0.1(18)
C53 C52 C57 C56 -0.7(17)
P2 C52 C57 C56 178.1(9)

loop_
_platon_squeeze_void_nr
_platon_squeeze_void_average_x
_platon_squeeze_void_average_y
_platon_squeeze_void_average_z
_platon_squeeze_void_volume
_platon_squeeze_void_count_electrons
1 0.000 0.000 0.500 364.3 36.3
2 0.000 0.500 0.500 292.4 31.4
3 0.500 0.500 0.000 363.1 37.5
4 0.500 1.000 1.000 291.5 30.8
